data_1555499
loop_
_publ_author_name
'Qiu, Feng'
'Zhang, Fan'
'Tang, Ruizhi'
'Fu, Yubin'
'Wang, Xinyang'
'Han, Sheng'
'Zhuang, Xiaodong'
'Feng, Xinliang'

_publ_section_title
;
 Triple Boron-Cored Chromophores Bearing Discotic
 5,11,17-Triazatrinaphthylene-Based Ligands.
;
_journal_issue 6
_journal_name_full 'Organic letters'
_journal_page_first 1398
_journal_page_last 1401
_journal_paper_doi 10.1021/acs.orglett.6b00335
_journal_volume 18
_journal_year 2016
_chemical_formula_moiety 'C45 H51 B3 F6 N6'
_chemical_formula_sum 'C45 H51 B3 F6 N6'
_chemical_formula_weight 822.34
_space_group_crystal_system monoclinic
_space_group_IT_number 14
_space_group_name_Hall '-P 2yn'
_space_group_name_H-M_alt 'P 1 21/n 1'
_atom_sites_solution_hydrogens geom
_audit_creation_method SHELXL-2014
_cell_angle_alpha 90
_cell_angle_beta 99.692(7)
_cell_angle_gamma 90
_cell_formula_units_Z 4
_cell_length_a 16.672(4)
_cell_length_b 6.7638(15)
_cell_length_c 37.518(8)
_cell_measurement_reflns_used 2343
_cell_measurement_temperature 173(2)
_cell_measurement_theta_max 21.0
_cell_measurement_theta_min 2.2
_cell_volume 4170.4(16)
_computing_cell_refinement 'APEX II Suite'
_computing_data_collection 'APEX II Suite'
_computing_data_reduction 'APEX II Suite'
_computing_structure_refinement 'SHELXL-2014 (Sheldrick, 2014)'
_computing_structure_solution Shelxt
_diffrn_ambient_temperature 173(2)
_diffrn_measured_fraction_theta_full 0.997
_diffrn_measured_fraction_theta_max 0.995
_diffrn_measurement_device_type 'smart apex II'
_diffrn_measurement_method '\w scan'
_diffrn_radiation_type MoK\a
_diffrn_radiation_wavelength 0.71073
_diffrn_reflns_av_unetI/netI 0.1267
_diffrn_reflns_Laue_measured_fraction_full 0.997
_diffrn_reflns_Laue_measured_fraction_max 0.995
_diffrn_reflns_limit_h_max 21
_diffrn_reflns_limit_h_min -21
_diffrn_reflns_limit_k_max 8
_diffrn_reflns_limit_k_min -8
_diffrn_reflns_limit_l_max 49
_diffrn_reflns_limit_l_min -48
_diffrn_reflns_number 9907
_diffrn_reflns_point_group_measured_fraction_full 0.997
_diffrn_reflns_point_group_measured_fraction_max 0.995
_diffrn_reflns_theta_full 25.242
_diffrn_reflns_theta_max 27.900
_diffrn_reflns_theta_min 1.891
_diffrn_source 'sealed tube'
_exptl_absorpt_coefficient_mu 0.096
_exptl_absorpt_correction_type none
_exptl_crystal_colour yellow
_exptl_crystal_density_diffrn 1.310
_exptl_crystal_description needle
_exptl_crystal_F_000 1728
_exptl_crystal_size_max 0.530
_exptl_crystal_size_mid 0.100
_exptl_crystal_size_min 0.030
_refine_diff_density_max 0.626
_refine_diff_density_min -0.420
_refine_diff_density_rms 0.095
_refine_ls_extinction_method none
_refine_ls_goodness_of_fit_ref 1.042
_refine_ls_hydrogen_treatment constr
_refine_ls_matrix_type full
_refine_ls_number_parameters 582
_refine_ls_number_reflns 9907
_refine_ls_number_restraints 58
_refine_ls_restrained_S_all 1.042
_refine_ls_R_factor_all 0.1755
_refine_ls_R_factor_gt 0.1000
_refine_ls_shift/su_max 0.005
_refine_ls_shift/su_mean 0.000
_refine_ls_structure_factor_coef Fsqd
_refine_ls_weighting_details 'w=1/[\s^2^(Fo^2^)+(0.1277P)^2^+7.7301P] where P=(Fo^2^+2Fc^2^)/3'
_refine_ls_weighting_scheme calc
_refine_ls_wR_factor_gt 0.2669
_refine_ls_wR_factor_ref 0.3101
_reflns_Friedel_coverage 0.000
_reflns_number_gt 5261
_reflns_number_total 9907
_reflns_threshold_expression 'I > 2\s(I)'
_cod_data_source_file ol6b00335_si_002.cif
_cod_data_source_block wang082
_cod_original_cell_volume 4170.3(16)
_cod_original_sg_symbol_H-M 'P 21/n'
_cod_database_code 1555499
_shelx_space_group_comment
;

The symmetry employed for this shelxl refinement is uniquely defined

by the following loop, which should always be used as a source of

symmetry information in preference to the above space-group names.

They are only intended as comments.

;
_shelx_estimated_absorpt_t_min 0.951
_shelx_estimated_absorpt_t_max 0.997
_shelxl_version_number 2014-3

loop_
_space_group_symop_operation_xyz
'x, y, z'
'-x+1/2, y+1/2, -z+1/2'
'-x, -y, -z'
'x-1/2, -y-1/2, z-1/2'

loop_
_atom_site_label
_atom_site_type_symbol
_atom_site_fract_x
_atom_site_fract_y
_atom_site_fract_z
_atom_site_U_iso_or_equiv
_atom_site_adp_type
_atom_site_occupancy
_atom_site_site_symmetry_order
_atom_site_calc_flag
_atom_site_refinement_flags_posn
_atom_site_refinement_flags_adp
_atom_site_refinement_flags_occupancy
_atom_site_disorder_assembly
_atom_site_disorder_group
F1 F 0.39165(18) 0.4184(5) 0.24832(10) 0.0446(9) Uani 1 1 d . . . . .
F2 F 0.4784(2) 0.6517(5) 0.27767(8) 0.0373(8) Uani 1 1 d . . . . .
F3 F 0.5296(2) 1.1085(5) 0.07953(9) 0.0425(8) Uani 1 1 d . . . . .
F4 F 0.41830(19) 0.9141(5) 0.06137(8) 0.0374(7) Uani 1 1 d . . . . .
F5 F 0.77945(17) 0.4931(4) 0.17265(7) 0.0314(7) Uani 1 1 d . . . . .
F6 F 0.80829(17) 0.1723(5) 0.16303(7) 0.0323(7) Uani 1 1 d . . . . .
N1 N 0.6716(2) 0.2614(6) 0.17410(10) 0.0229(8) Uani 1 1 d . . . . .
C2 C 0.6666(3) 0.1112(7) 0.19922(12) 0.0241(10) Uani 1 1 d . . . . .
C3 C 0.7115(3) -0.0638(8) 0.19896(13) 0.0278(11) Uani 1 1 d . . . . .
H3 H 0.7481 -0.0778 0.1823 0.033 Uiso 1 1 calc R U . . .
C4 C 0.7034(3) -0.2155(7) 0.22244(13) 0.0281(11) Uani 1 1 d . . . . .
H4 H 0.7359 -0.3309 0.2226 0.034 Uiso 1 1 calc R U . . .
C5 C 0.6479(3) -0.2001(7) 0.24588(13) 0.0251(10) Uani 1 1 d . . . . .
H5 H 0.6415 -0.3063 0.2617 0.030 Uiso 1 1 calc R U . . .
C6 C 0.6020(3) -0.0316(7) 0.24633(13) 0.0259(10) Uani 1 1 d . . . . .
H6 H 0.5627 -0.0243 0.2619 0.031 Uiso 1 1 calc R U . . .
C7 C 0.6126(3) 0.1307(7) 0.22390(12) 0.0210(9) Uani 1 1 d . . . . .
C8 C 0.5666(3) 0.3124(7) 0.22454(13) 0.0229(10) Uani 1 1 d . . . . .
N9 N 0.5338(2) 0.3723(6) 0.25262(10) 0.0237(9) Uani 1 1 d . . . . .
B10 B 0.4639(4) 0.5219(9) 0.24835(16) 0.0299(13) Uani 1 1 d . . . . .
N11 N 0.4571(2) 0.6387(6) 0.21223(11) 0.0241(9) Uani 1 1 d . . . . .
C12 C 0.3973(3) 0.7854(7) 0.20625(15) 0.0299(11) Uani 1 1 d . . . . .
C13 C 0.3450(3) 0.8163(9) 0.23171(17) 0.0413(14) Uani 1 1 d . . . . .
H13 H 0.3553 0.7487 0.2542 0.050 Uiso 1 1 calc R U . . .
C14 C 0.2801(4) 0.9413(10) 0.22461(18) 0.0482(16) Uani 1 1 d . . . . .
H14 H 0.2462 0.9604 0.2423 0.058 Uiso 1 1 calc R U . . .
C15 C 0.2631(4) 1.0402(11) 0.19200(18) 0.0517(17) Uani 1 1 d . . . . .
H15 H 0.2163 1.1218 0.1867 0.062 Uiso 1 1 calc R U . . .
C16 C 0.3151(3) 1.0195(9) 0.16709(17) 0.0428(14) Uani 1 1 d . . . . .
H16 H 0.3034 1.0862 0.1445 0.051 Uiso 1 1 calc R U . . .
C17 C 0.3858(3) 0.8993(8) 0.17494(14) 0.0306(11) Uani 1 1 d . . . . .
C18 C 0.4440(3) 0.8816(7) 0.15005(13) 0.0252(10) Uani 1 1 d . . . . .
N19 N 0.4490(2) 1.0082(6) 0.12311(11) 0.0274(9) Uani 1 1 d . . . . .
B20 B 0.4837(4) 0.9534(8) 0.08928(15) 0.0270(12) Uani 1 1 d . . . . .
N21 N 0.5379(2) 0.7639(6) 0.09613(11) 0.0261(9) Uani 1 1 d . . . . .
C22 C 0.5706(3) 0.6893(8) 0.06667(13) 0.0293(11) Uani 1 1 d . . . . .
C23 C 0.5549(3) 0.7812(9) 0.03280(14) 0.0372(13) Uani 1 1 d . . . . .
H23 H 0.5291 0.9068 0.0305 0.045 Uiso 1 1 calc R U . . .
C24 C 0.5763(4) 0.6922(10) 0.00287(15) 0.0448(15) Uani 1 1 d . . . . .
H24 H 0.5655 0.7571 -0.0199 0.054 Uiso 1 1 calc R U . . .
C25 C 0.6138(4) 0.5070(10) 0.00561(14) 0.0407(14) Uani 1 1 d . . . . .
H25 H 0.6244 0.4407 -0.0154 0.049 Uiso 1 1 calc R U . . .
C26 C 0.6350(3) 0.4222(8) 0.03907(14) 0.0322(12) Uani 1 1 d . . . . .
H26 H 0.6608 0.2966 0.0411 0.039 Uiso 1 1 calc R U . . .
C27 C 0.6192(3) 0.5184(8) 0.07076(13) 0.0268(11) Uani 1 1 d . . . . .
C28 C 0.6506(3) 0.4508(7) 0.10706(13) 0.0257(10) Uani 1 1 d . . . . .
N29 N 0.7185(2) 0.3474(6) 0.11687(11) 0.0253(9) Uani 1 1 d . . . . .
B30 B 0.7476(3) 0.3148(9) 0.15728(15) 0.0274(12) Uani 1 1 d . . . . .
C31 C 0.6115(3) 0.3989(7) 0.16772(12) 0.0221(10) Uani 1 1 d . . . . .
C32 C 0.5569(3) 0.4314(7) 0.19243(12) 0.0214(9) Uani 1 1 d . . . . .
C33 C 0.5023(3) 0.5971(7) 0.18614(13) 0.0229(10) Uani 1 1 d . . . . .
C34 C 0.4975(3) 0.7133(7) 0.15459(12) 0.0229(10) Uani 1 1 d . . . . .
C35 C 0.5475(3) 0.6637(7) 0.12808(13) 0.0235(10) Uani 1 1 d . . . . .
C36 C 0.6045(3) 0.5096(7) 0.13469(12) 0.0234(10) Uani 1 1 d . . . . .
C37 C 0.5598(3) 0.3022(8) 0.29022(13) 0.0282(11) Uani 1 1 d . . . . .
H37A H 0.5782 0.4176 0.3057 0.034 Uiso 1 1 calc R U . . .
H37B H 0.6071 0.2132 0.2907 0.034 Uiso 1 1 calc R U . . .
C38 C 0.4946(4) 0.1929(9) 0.30662(15) 0.0410(14) Uani 1 1 d D . . . .
H38A H 0.4806 0.0656 0.2941 0.049 Uiso 0.55 1 calc R U P A 1
H38B H 0.4447 0.2739 0.3051 0.049 Uiso 0.55 1 calc R U P A 1
H38C H 0.4570 0.2934 0.3136 0.049 Uiso 0.45 1 calc R U P B 2
H38D H 0.4629 0.1118 0.2872 0.049 Uiso 0.45 1 calc R U P B 2
C39 C 0.5355(6) 0.1578(18) 0.3475(3) 0.039(2) Uani 0.55 1 d D U P C 1
H39A H 0.5835 0.0708 0.3482 0.047 Uiso 0.55 1 calc R U P C 1
H39B H 0.5545 0.2859 0.3585 0.047 Uiso 0.55 1 calc R U P C 1
C40 C 0.4764(8) 0.0637(18) 0.3694(3) 0.051(3) Uani 0.55 1 d D U P C 1
H40A H 0.4306 0.1558 0.3701 0.061 Uiso 0.55 1 calc R U P C 1
H40B H 0.5046 0.0436 0.3945 0.061 Uiso 0.55 1 calc R U P C 1
C41 C 0.4425(14) -0.135(3) 0.3539(7) 0.119(8) Uani 0.55 1 d D U P C 1
H41A H 0.3845 -0.1403 0.3566 0.143 Uiso 0.55 1 calc R U P C 1
H41B H 0.4440 -0.1337 0.3277 0.143 Uiso 0.55 1 calc R U P C 1
C42 C 0.4810(14) -0.324(3) 0.3688(6) 0.115(7) Uani 0.55 1 d D U P C 1
H42A H 0.4520 -0.4363 0.3560 0.172 Uiso 0.55 1 calc R U P C 1
H42B H 0.5381 -0.3269 0.3655 0.172 Uiso 0.55 1 calc R U P C 1
H42C H 0.4781 -0.3335 0.3946 0.172 Uiso 0.55 1 calc R U P C 1
C39A C 0.5197(8) 0.060(2) 0.3388(4) 0.044(3) Uani 0.45 1 d D U P C 2
H39C H 0.5509 0.1371 0.3589 0.053 Uiso 0.45 1 calc R U P C 2
H39D H 0.5553 -0.0467 0.3323 0.053 Uiso 0.45 1 calc R U P C 2
C40A C 0.4424(12) -0.033(4) 0.3513(7) 0.099(7) Uani 0.45 1 d D U P C 2
H40C H 0.4115 0.0661 0.3629 0.119 Uiso 0.45 1 calc R U P C 2
H40D H 0.4059 -0.0964 0.3309 0.119 Uiso 0.45 1 calc R U P C 2
C41A C 0.4826(14) -0.185(4) 0.3783(7) 0.109(8) Uani 0.45 1 d D U P C 2
H41C H 0.5216 -0.2674 0.3677 0.131 Uiso 0.45 1 calc R U P C 2
H41D H 0.5115 -0.1198 0.4004 0.131 Uiso 0.45 1 calc R U P C 2
C42A C 0.4151(13) -0.300(3) 0.3858(6) 0.091(6) Uani 0.45 1 d D U P C 2
H42D H 0.4349 -0.4036 0.4033 0.136 Uiso 0.45 1 calc R U P C 2
H42E H 0.3771 -0.2140 0.3959 0.136 Uiso 0.45 1 calc R U P C 2
H42F H 0.3871 -0.3604 0.3634 0.136 Uiso 0.45 1 calc R U P C 2
C43 C 0.4199(3) 1.2149(7) 0.12296(15) 0.0327(12) Uani 1 1 d . . . . .
H43A H 0.4660 1.3027 0.1201 0.039 Uiso 1 1 calc R U . . .
H43B H 0.4054 1.2431 0.1470 0.039 Uiso 1 1 calc R U . . .
C44 C 0.3472(3) 1.2718(8) 0.09408(15) 0.0325(12) Uani 1 1 d . . . . .
H44A H 0.3636 1.2670 0.0699 0.039 Uiso 1 1 calc R U . . .
H44B H 0.3028 1.1750 0.0943 0.039 Uiso 1 1 calc R U . . .
C45 C 0.3168(4) 1.4759(8) 0.10062(17) 0.0430(14) Uani 1 1 d . . . . .
H45A H 0.3617 1.5713 0.1003 0.052 Uiso 1 1 calc R U . . .
H45B H 0.3019 1.4798 0.1251 0.052 Uiso 1 1 calc R U . . .
C46 C 0.2440(4) 1.5427(10) 0.0734(2) 0.0523(17) Uani 1 1 d . . . . .
H46A H 0.1986 1.4489 0.0738 0.063 Uiso 1 1 calc R U . . .
H46B H 0.2585 1.5398 0.0489 0.063 Uiso 1 1 calc R U . . .
C47 C 0.2159(5) 1.7507(11) 0.0812(3) 0.080(3) Uani 1 1 d . . . . .
H47A H 0.2025 1.7538 0.1059 0.096 Uiso 1 1 calc R U . . .
H47B H 0.2612 1.8444 0.0805 0.096 Uiso 1 1 calc R U . . .
C48 C 0.1434(8) 1.8173(19) 0.0550(4) 0.141(5) Uani 1 1 d . . . . .
H48A H 0.0972 1.7301 0.0567 0.212 Uiso 1 1 calc R U . . .
H48B H 0.1559 1.8125 0.0304 0.212 Uiso 1 1 calc R U . . .
H48C H 0.1295 1.9532 0.0607 0.212 Uiso 1 1 calc R U . . .
C49 C 0.7756(3) 0.2865(8) 0.09278(14) 0.0315(12) Uani 1 1 d . . . . .
H49A H 0.8320 0.3091 0.1052 0.038 Uiso 1 1 calc R U . . .
H49B H 0.7664 0.3694 0.0707 0.038 Uiso 1 1 calc R U . . .
C50 C 0.7654(4) 0.0696(9) 0.08197(15) 0.0415(14) Uani 1 1 d . . . . .
H50A H 0.7780 -0.0141 0.1038 0.050 Uiso 1 1 calc R U . . .
H50B H 0.7082 0.0448 0.0708 0.050 Uiso 1 1 calc R U . . .
C51 C 0.8211(5) 0.0131(11) 0.0554(2) 0.063(2) Uani 1 1 d . . . . .
H51A H 0.8019 0.0798 0.0321 0.076 Uiso 1 1 calc R U . . .
H51B H 0.8767 0.0618 0.0648 0.076 Uiso 1 1 calc R U . . .
C52 C 0.8248(6) -0.2051(11) 0.0490(2) 0.070(2) Uani 1 1 d . . . . .
H52A H 0.7692 -0.2549 0.0400 0.084 Uiso 1 1 calc R U . . .
H52B H 0.8452 -0.2723 0.0722 0.084 Uiso 1 1 calc R U . . .
C53 C 0.8811(11) -0.2572(16) 0.0212(4) 0.154(6) Uani 1 1 d D . . . .
H53A H 0.8563 -0.2067 -0.0029 0.184 Uiso 0.85 1 calc R U P D 1
H53B H 0.9342 -0.1904 0.0283 0.184 Uiso 0.85 1 calc R U P D 1
H53C H 0.9030 -0.3884 0.0295 0.184 Uiso 0.15 1 calc R U P E 2
H53D H 0.8420 -0.2836 -0.0012 0.184 Uiso 0.15 1 calc R U P E 2
C54 C 0.8945(11) -0.474(2) 0.0188(5) 0.160(7) Uani 0.85 1 d D . P F 1
H54A H 0.9302 -0.5001 0.0011 0.240 Uiso 0.85 1 calc R U P F 1
H54B H 0.9201 -0.5241 0.0425 0.240 Uiso 0.85 1 calc R U P F 1
H54C H 0.8422 -0.5404 0.0113 0.240 Uiso 0.85 1 calc R U P F 1
C54A C 0.952(4) -0.161(11) 0.007(3) 0.160(7) Uani 0.15 1 d D . P F 2
H54D H 0.9702 -0.2471 -0.0108 0.240 Uiso 0.15 1 calc R U P F 2
H54E H 0.9347 -0.0333 -0.0039 0.240 Uiso 0.15 1 calc R U P F 2
H54F H 0.9969 -0.1400 0.0274 0.240 Uiso 0.15 1 calc R U P F 2

loop_
_atom_site_aniso_label
_atom_site_aniso_U_11
_atom_site_aniso_U_22
_atom_site_aniso_U_33
_atom_site_aniso_U_23
_atom_site_aniso_U_13
_atom_site_aniso_U_12
F1 0.0249(16) 0.045(2) 0.069(2) 0.0188(18) 0.0231(16) 0.0022(14)
F2 0.0493(19) 0.0348(17) 0.0314(15) 0.0011(14) 0.0170(14) 0.0119(15)
F3 0.050(2) 0.0295(18) 0.0521(19) 0.0093(15) 0.0195(16) -0.0018(15)
F4 0.0405(18) 0.0381(18) 0.0312(15) -0.0004(14) -0.0010(13) 0.0102(15)
F5 0.0255(15) 0.0394(18) 0.0308(15) -0.0021(14) 0.0091(12) -0.0019(13)
F6 0.0257(15) 0.0414(18) 0.0314(15) 0.0061(13) 0.0096(12) 0.0125(13)
N1 0.026(2) 0.024(2) 0.0192(18) 0.0037(16) 0.0060(16) 0.0035(17)
C2 0.026(2) 0.025(3) 0.022(2) 0.0019(19) 0.0051(19) 0.001(2)
C3 0.026(3) 0.030(3) 0.027(2) -0.002(2) 0.004(2) 0.000(2)
C4 0.026(3) 0.022(3) 0.034(3) -0.003(2) 0.001(2) 0.004(2)
C5 0.027(3) 0.021(2) 0.027(2) 0.003(2) 0.002(2) -0.001(2)
C6 0.031(3) 0.024(3) 0.025(2) 0.001(2) 0.009(2) -0.002(2)
C7 0.018(2) 0.020(2) 0.025(2) 0.0005(19) 0.0032(18) -0.0032(18)
C8 0.019(2) 0.023(2) 0.028(2) 0.002(2) 0.0068(19) -0.0044(18)
N9 0.022(2) 0.023(2) 0.027(2) 0.0000(17) 0.0081(16) -0.0022(16)
B10 0.031(3) 0.028(3) 0.036(3) 0.004(3) 0.018(3) 0.004(2)
N11 0.021(2) 0.022(2) 0.031(2) 0.0025(17) 0.0093(17) 0.0021(16)
C12 0.023(2) 0.023(3) 0.045(3) 0.004(2) 0.011(2) 0.006(2)
C13 0.035(3) 0.039(3) 0.055(4) 0.013(3) 0.022(3) 0.015(3)
C14 0.038(3) 0.048(4) 0.065(4) 0.010(3) 0.028(3) 0.021(3)
C15 0.033(3) 0.063(4) 0.063(4) 0.012(4) 0.018(3) 0.025(3)
C16 0.037(3) 0.044(4) 0.048(3) 0.010(3) 0.009(3) 0.017(3)
C17 0.026(3) 0.030(3) 0.036(3) 0.000(2) 0.007(2) 0.008(2)
C18 0.023(2) 0.020(2) 0.031(2) 0.001(2) 0.002(2) 0.0007(19)
N19 0.028(2) 0.023(2) 0.030(2) 0.0005(18) 0.0017(17) 0.0045(18)
B20 0.032(3) 0.022(3) 0.027(3) 0.007(2) 0.006(2) 0.002(2)
N21 0.030(2) 0.022(2) 0.026(2) 0.0043(17) 0.0048(17) 0.0008(17)
C22 0.032(3) 0.029(3) 0.027(2) 0.003(2) 0.007(2) 0.000(2)
C23 0.042(3) 0.043(3) 0.027(3) 0.009(2) 0.008(2) 0.011(3)
C24 0.054(4) 0.053(4) 0.029(3) 0.011(3) 0.011(3) 0.013(3)
C25 0.044(3) 0.054(4) 0.026(3) 0.003(3) 0.010(2) 0.010(3)
C26 0.033(3) 0.033(3) 0.032(3) 0.000(2) 0.007(2) 0.001(2)
C27 0.026(2) 0.027(3) 0.029(2) 0.002(2) 0.008(2) 0.002(2)
C28 0.027(3) 0.023(2) 0.027(2) -0.001(2) 0.003(2) -0.004(2)
N29 0.022(2) 0.026(2) 0.029(2) 0.0022(17) 0.0061(17) 0.0018(17)
B30 0.027(3) 0.028(3) 0.028(3) -0.001(2) 0.007(2) 0.005(2)
C31 0.018(2) 0.023(2) 0.026(2) -0.004(2) 0.0065(18) 0.0007(18)
C32 0.016(2) 0.024(2) 0.024(2) -0.0008(19) 0.0038(18) 0.0018(18)
C33 0.019(2) 0.022(2) 0.029(2) -0.001(2) 0.0062(19) -0.0026(19)
C34 0.024(2) 0.020(2) 0.024(2) 0.0002(19) 0.0020(19) -0.0026(19)
C35 0.024(2) 0.018(2) 0.027(2) 0.0023(19) 0.0006(19) -0.0024(19)
C36 0.022(2) 0.022(2) 0.027(2) -0.001(2) 0.0071(19) 0.001(2)
C37 0.032(3) 0.029(3) 0.024(2) 0.000(2) 0.007(2) 0.002(2)
C38 0.043(3) 0.045(3) 0.042(3) 0.011(3) 0.024(3) 0.012(3)
C39 0.041(3) 0.041(3) 0.038(3) 0.0017(19) 0.0087(19) -0.0017(19)
C40 0.052(3) 0.052(3) 0.049(3) 0.0012(19) 0.010(2) -0.0016(19)
C41 0.120(8) 0.119(8) 0.118(8) 0.000(2) 0.020(2) -0.002(2)
C42 0.112(8) 0.118(8) 0.114(8) -0.002(4) 0.019(4) -0.005(4)
C39A 0.045(4) 0.045(4) 0.044(4) 0.002(2) 0.010(2) -0.001(2)
C40A 0.100(8) 0.100(8) 0.099(8) 0.001(2) 0.017(2) 0.000(2)
C41A 0.108(8) 0.108(8) 0.110(8) 0.001(2) 0.017(2) 0.000(2)
C42A 0.091(7) 0.093(7) 0.088(7) -0.001(4) 0.015(4) 0.000(4)
C43 0.034(3) 0.018(3) 0.044(3) -0.002(2) 0.001(2) 0.001(2)
C44 0.033(3) 0.023(3) 0.039(3) 0.000(2) 0.000(2) 0.004(2)
C45 0.038(3) 0.027(3) 0.061(4) -0.003(3) 0.001(3) 0.005(2)
C46 0.039(4) 0.045(4) 0.073(4) 0.014(3) 0.009(3) 0.013(3)
C47 0.056(5) 0.044(4) 0.139(8) 0.027(5) 0.012(5) 0.023(4)
C48 0.123(10) 0.132(11) 0.167(12) 0.055(9) 0.020(9) 0.091(9)
C49 0.030(3) 0.038(3) 0.031(3) 0.004(2) 0.016(2) 0.007(2)
C50 0.055(4) 0.036(3) 0.036(3) -0.002(3) 0.011(3) 0.012(3)
C51 0.072(5) 0.059(5) 0.065(5) -0.019(4) 0.030(4) -0.001(4)
C52 0.094(6) 0.052(5) 0.065(5) -0.014(4) 0.018(4) 0.017(4)
C53 0.257(18) 0.070(7) 0.154(12) -0.044(8) 0.092(12) 0.038(9)
C54 0.161(16) 0.167(16) 0.152(14) -0.051(13) 0.022(12) 0.065(13)
C54A 0.161(16) 0.167(16) 0.152(14) -0.051(13) 0.022(12) 0.065(13)

loop_
_atom_type_symbol
_atom_type_description
_atom_type_scat_dispersion_real
_atom_type_scat_dispersion_imag
_atom_type_scat_source
C C 0.0033 0.0016 'International Tables Vol C Tables 4.2.6.8 and 6.1.1.4'
H H 0.0000 0.0000 'International Tables Vol C Tables 4.2.6.8 and 6.1.1.4'
B B 0.0013 0.0007 'International Tables Vol C Tables 4.2.6.8 and 6.1.1.4'
F F 0.0171 0.0103 'International Tables Vol C Tables 4.2.6.8 and 6.1.1.4'
N N 0.0061 0.0033 'International Tables Vol C Tables 4.2.6.8 and 6.1.1.4'

loop_
_geom_angle_atom_site_label_1
_geom_angle_atom_site_label_2
_geom_angle_atom_site_label_3
_geom_angle
C31 N1 C2 119.4(4)
C31 N1 B30 113.5(4)
C2 N1 B30 126.1(4)
N1 C2 C7 119.7(4)
N1 C2 C3 121.1(4)
C7 C2 C3 119.2(4)
C4 C3 C2 121.1(4)
C4 C3 H3 119.5
C2 C3 H3 119.5
C3 C4 C5 120.0(5)
C3 C4 H4 120.0
C5 C4 H4 120.0
C6 C5 C4 120.2(4)
C6 C5 H5 119.9
C4 C5 H5 119.9
C5 C6 C7 120.8(4)
C5 C6 H6 119.6
C7 C6 H6 119.6
C2 C7 C6 118.6(4)
C2 C7 C8 119.4(4)
C6 C7 C8 122.0(4)
N9 C8 C32 119.4(4)
N9 C8 C7 124.1(4)
C32 C8 C7 116.5(4)
C8 N9 C37 124.3(4)
C8 N9 B10 121.7(4)
C37 N9 B10 114.0(4)
F1 B10 F2 110.6(4)
F1 B10 N9 108.1(4)
F2 B10 N9 107.8(5)
F1 B10 N11 108.6(5)
F2 B10 N11 110.1(4)
N9 B10 N11 111.7(4)
C33 N11 C12 119.9(4)
C33 N11 B10 123.6(4)
C12 N11 B10 116.4(4)
C17 C12 N11 121.4(4)
C17 C12 C13 118.5(5)
N11 C12 C13 120.1(5)
C14 C13 C12 121.3(5)
C14 C13 H13 119.4
C12 C13 H13 119.4
C13 C14 C15 120.7(5)
C13 C14 H14 119.7
C15 C14 H14 119.7
C14 C15 C16 119.4(5)
C14 C15 H15 120.3
C16 C15 H15 120.3
C15 C16 C17 120.6(5)
C15 C16 H16 119.7
C17 C16 H16 119.7
C12 C17 C16 118.9(5)
C12 C17 C18 118.9(4)
C16 C17 C18 122.1(5)
N19 C18 C34 118.7(4)
N19 C18 C17 124.3(4)
C34 C18 C17 117.0(4)
C18 N19 C43 123.1(4)
C18 N19 B20 123.6(4)
C43 N19 B20 113.3(4)
F3 B20 F4 110.0(4)
F3 B20 N19 109.9(4)
F4 B20 N19 108.1(4)
F3 B20 N21 109.6(4)
F4 B20 N21 108.8(4)
N19 B20 N21 110.6(4)
C35 N21 C22 120.6(4)
C35 N21 B20 122.1(4)
C22 N21 B20 117.1(4)
C23 C22 C27 118.7(5)
C23 C22 N21 121.1(5)
C27 C22 N21 120.2(4)
C24 C23 C22 120.9(5)
C24 C23 H23 119.5
C22 C23 H23 119.5
C23 C24 C25 120.5(5)
C23 C24 H24 119.7
C25 C24 H24 119.7
C26 C25 C24 119.1(5)
C26 C25 H25 120.5
C24 C25 H25 120.5
C25 C26 C27 121.3(5)
C25 C26 H26 119.3
C27 C26 H26 119.3
C22 C27 C26 118.1(5)
C22 C27 C28 118.3(4)
C26 C27 C28 123.7(5)
N29 C28 C36 118.5(4)
N29 C28 C27 125.7(4)
C36 C28 C27 115.8(4)
C28 N29 C49 125.7(4)
C28 N29 B30 117.7(4)
C49 N29 B30 115.9(4)
F6 B30 F5 108.6(4)
F6 B30 N29 110.9(4)
F5 B30 N29 108.6(4)
F6 B30 N1 113.5(4)
F5 B30 N1 108.2(4)
N29 B30 N1 106.9(4)
N1 C31 C32 121.7(4)
N1 C31 C36 117.3(4)
C32 C31 C36 121.0(4)
C31 C32 C8 117.8(4)
C31 C32 C33 118.1(4)
C8 C32 C33 123.6(4)
N11 C33 C34 121.8(4)
N11 C33 C32 117.0(4)
C34 C33 C32 121.1(4)
C33 C34 C18 119.1(4)
C33 C34 C35 119.4(4)
C18 C34 C35 121.5(4)
N21 C35 C36 120.0(4)
N21 C35 C34 119.7(4)
C36 C35 C34 120.3(4)
C35 C36 C31 119.5(4)
C35 C36 C28 120.2(4)
C31 C36 C28 120.0(4)
N9 C37 C38 115.1(4)
N9 C37 H37A 108.5
C38 C37 H37A 108.5
N9 C37 H37B 108.5
C38 C37 H37B 108.5
H37A C37 H37B 107.5
C39A C38 C37 119.5(7)
C37 C38 C39 104.1(6)
C37 C38 H38A 110.9
C39 C38 H38A 110.9
C37 C38 H38B 110.9
C39 C38 H38B 110.9
H38A C38 H38B 109.0
C39A C38 H38C 107.5
C37 C38 H38C 107.5
C39A C38 H38D 107.5
C37 C38 H38D 107.5
H38C C38 H38D 107.0
C40 C39 C38 111.8(9)
C40 C39 H39A 109.3
C38 C39 H39A 109.3
C40 C39 H39B 109.3
C38 C39 H39B 109.3
H39A C39 H39B 107.9
C39 C40 C41 113.2(14)
C39 C40 H40A 108.9
C41 C40 H40A 108.9
C39 C40 H40B 108.9
C41 C40 H40B 108.9
H40A C40 H40B 107.8
C42 C41 C40 120.1(19)
C42 C41 H41A 107.3
C40 C41 H41A 107.3
C42 C41 H41B 107.3
C40 C41 H41B 107.3
H41A C41 H41B 106.9
C41 C42 H42A 109.5
C41 C42 H42B 109.5
H42A C42 H42B 109.5
C41 C42 H42C 109.5
H42A C42 H42C 109.5
H42B C42 H42C 109.5
C38 C39A C40A 110.3(12)
C38 C39A H39C 109.6
C40A C39A H39C 109.6
C38 C39A H39D 109.6
C40A C39A H39D 109.6
H39C C39A H39D 108.1
C41A C40A C39A 100.3(15)
C41A C40A H40C 111.7
C39A C40A H40C 111.7
C41A C40A H40D 111.7
C39A C40A H40D 111.7
H40C C40A H40D 109.5
C42A C41A C40A 103.0(18)
C42A C41A H41C 111.2
C40A C41A H41C 111.2
C42A C41A H41D 111.2
C40A C41A H41D 111.2
H41C C41A H41D 109.1
C41A C42A H42D 109.5
C41A C42A H42E 109.5
H42D C42A H42E 109.5
C41A C42A H42F 109.5
H42D C42A H42F 109.5
H42E C42A H42F 109.5
N19 C43 C44 117.3(4)
N19 C43 H43A 108.0
C44 C43 H43A 108.0
N19 C43 H43B 108.0
C44 C43 H43B 108.0
H43A C43 H43B 107.2
C45 C44 C43 111.3(5)
C45 C44 H44A 109.4
C43 C44 H44A 109.4
C45 C44 H44B 109.4
C43 C44 H44B 109.4
H44A C44 H44B 108.0
C44 C45 C46 114.6(5)
C44 C45 H45A 108.6
C46 C45 H45A 108.6
C44 C45 H45B 108.6
C46 C45 H45B 108.6
H45A C45 H45B 107.6
C45 C46 C47 112.4(6)
C45 C46 H46A 109.1
C47 C46 H46A 109.1
C45 C46 H46B 109.1
C47 C46 H46B 109.1
H46A C46 H46B 107.8
C48 C47 C46 113.1(9)
C48 C47 H47A 109.0
C46 C47 H47A 109.0
C48 C47 H47B 109.0
C46 C47 H47B 109.0
H47A C47 H47B 107.8
C47 C48 H48A 109.5
C47 C48 H48B 109.5
H48A C48 H48B 109.5
C47 C48 H48C 109.5
H48A C48 H48C 109.5
H48B C48 H48C 109.5
N29 C49 C50 112.2(4)
N29 C49 H49A 109.2
C50 C49 H49A 109.2
N29 C49 H49B 109.2
C50 C49 H49B 109.2
H49A C49 H49B 107.9
C51 C50 C49 111.3(5)
C51 C50 H50A 109.4
C49 C50 H50A 109.4
C51 C50 H50B 109.4
C49 C50 H50B 109.4
H50A C50 H50B 108.0
C52 C51 C50 113.5(6)
C52 C51 H51A 108.9
C50 C51 H51A 108.9
C52 C51 H51B 108.9
C50 C51 H51B 108.9
H51A C51 H51B 107.7
C51 C52 C53 112.1(7)
C51 C52 H52A 109.2
C53 C52 H52A 109.2
C51 C52 H52B 109.2
C53 C52 H52B 109.2
H52A C52 H52B 107.9
C54 C53 C52 112.1(11)
C54A C53 C52 137(3)
C54 C53 H53A 109.2
C52 C53 H53A 109.2
C54 C53 H53B 109.2
C52 C53 H53B 109.2
H53A C53 H53B 107.9
C54A C53 H53C 103.0
C52 C53 H53C 103.0
C54A C53 H53D 103.0
C52 C53 H53D 103.0
H53C C53 H53D 105.1
C53 C54 H54A 109.5
C53 C54 H54B 109.5
H54A C54 H54B 109.5
C53 C54 H54C 109.5
H54A C54 H54C 109.5
H54B C54 H54C 109.5
C53 C54A H54D 109.5
C53 C54A H54E 109.5
H54D C54A H54E 109.5
C53 C54A H54F 109.5
H54D C54A H54F 109.5
H54E C54A H54F 109.5

loop_
_geom_bond_atom_site_label_1
_geom_bond_atom_site_label_2
_geom_bond_distance
F1 B10 1.393(7)
F2 B10 1.396(7)
F3 B20 1.383(6)
F4 B20 1.404(7)
F5 B30 1.401(7)
F6 B30 1.387(6)
N1 C31 1.358(6)
N1 C2 1.398(6)
N1 B30 1.552(7)
C2 C7 1.402(6)
C2 C3 1.402(7)
C3 C4 1.373(7)
C3 H3 0.9500
C4 C5 1.384(7)
C4 H4 0.9500
C5 C6 1.374(7)
C5 H5 0.9500
C6 C7 1.412(6)
C6 H6 0.9500
C7 C8 1.451(7)
C8 N9 1.330(6)
C8 C32 1.435(6)
N9 C37 1.482(6)
N9 B10 1.531(7)
B10 N11 1.556(7)
N11 C33 1.362(6)
N11 C12 1.398(6)
C12 C17 1.391(7)
C12 C13 1.412(7)
C13 C14 1.364(8)
C13 H13 0.9500
C14 C15 1.382(9)
C14 H14 0.9500
C15 C16 1.384(8)
C15 H15 0.9500
C16 C17 1.422(7)
C16 H16 0.9500
C17 C18 1.460(7)
C18 N19 1.338(6)
C18 C34 1.438(7)
N19 C43 1.480(6)
N19 B20 1.527(7)
B20 N21 1.564(7)
N21 C35 1.363(6)
N21 C22 1.406(6)
C22 C23 1.399(7)
C22 C27 1.405(7)
C23 C24 1.373(8)
C23 H23 0.9500
C24 C25 1.395(9)
C24 H24 0.9500
C25 C26 1.371(7)
C25 H25 0.9500
C26 C27 1.419(7)
C26 H26 0.9500
C27 C28 1.449(7)
C28 N29 1.328(6)
C28 C36 1.446(6)
N29 C49 1.477(6)
N29 B30 1.529(7)
C31 C32 1.421(6)
C31 C36 1.436(6)
C32 C33 1.438(7)
C33 C34 1.412(6)
C34 C35 1.440(6)
C35 C36 1.404(7)
C37 C38 1.526(7)
C37 H37A 0.9900
C37 H37B 0.9900
C38 C39A 1.506(12)
C38 C39 1.586(10)
C38 H38A 0.9900
C38 H38B 0.9900
C38 H38C 0.9900
C38 H38D 0.9900
C39 C40 1.524(12)
C39 H39A 0.9900
C39 H39B 0.9900
C40 C41 1.534(16)
C40 H40A 0.9900
C40 H40B 0.9900
C41 C42 1.496(17)
C41 H41A 0.9900
C41 H41B 0.9900
C42 H42A 0.9800
C42 H42B 0.9800
C42 H42C 0.9800
C39A C40A 1.576(17)
C39A H39C 0.9900
C39A H39D 0.9900
C40A C41A 1.513(18)
C40A H40C 0.9900
C40A H40D 0.9900
C41A C42A 1.436(17)
C41A H41C 0.9900
C41A H41D 0.9900
C42A H42D 0.9800
C42A H42E 0.9800
C42A H42F 0.9800
C43 C44 1.533(7)
C43 H43A 0.9900
C43 H43B 0.9900
C44 C45 1.505(7)
C44 H44A 0.9900
C44 H44B 0.9900
C45 C46 1.517(9)
C45 H45A 0.9900
C45 H45B 0.9900
C46 C47 1.527(10)
C46 H46A 0.9900
C46 H46B 0.9900
C47 C48 1.494(13)
C47 H47A 0.9900
C47 H47B 0.9900
C48 H48A 0.9800
C48 H48B 0.9800
C48 H48C 0.9800
C49 C50 1.524(8)
C49 H49A 0.9900
C49 H49B 0.9900
C50 C51 1.520(8)
C50 H50A 0.9900
C50 H50B 0.9900
C51 C52 1.498(10)
C51 H51A 0.9900
C51 H51B 0.9900
C52 C53 1.558(13)
C52 H52A 0.9900
C52 H52B 0.9900
C53 C54 1.488(14)
C53 C54A 1.52(2)
C53 H53A 0.9900
C53 H53B 0.9900
C53 H53C 0.9900
C53 H53D 0.9900
C54 H54A 0.9800
C54 H54B 0.9800
C54 H54C 0.9800
C54A H54D 0.9800
C54A H54E 0.9800
C54A H54F 0.9800

loop_
_geom_torsion_atom_site_label_1
_geom_torsion_atom_site_label_2
_geom_torsion_atom_site_label_3
_geom_torsion_atom_site_label_4
_geom_torsion
C31 N1 C2 C7 -16.2(7)
B30 N1 C2 C7 151.1(5)
C31 N1 C2 C3 160.4(4)
B30 N1 C2 C3 -32.3(7)
N1 C2 C3 C4 -176.6(5)
C7 C2 C3 C4 0.0(7)
C2 C3 C4 C5 2.5(8)
C3 C4 C5 C6 -1.4(7)
C4 C5 C6 C7 -2.2(7)
N1 C2 C7 C6 173.1(4)
C3 C2 C7 C6 -3.5(7)
N1 C2 C7 C8 -4.0(7)
C3 C2 C7 C8 179.3(4)
C5 C6 C7 C2 4.7(7)
C5 C6 C7 C8 -178.2(5)
C2 C7 C8 N9 -158.8(4)
C6 C7 C8 N9 24.1(7)
C2 C7 C8 C32 21.3(6)
C6 C7 C8 C32 -155.7(4)
C32 C8 N9 C37 -159.8(4)
C7 C8 N9 C37 20.4(7)
C32 C8 N9 B10 20.8(7)
C7 C8 N9 B10 -159.1(5)
C8 N9 B10 F1 101.0(5)
C37 N9 B10 F1 -78.6(5)
C8 N9 B10 F2 -139.5(4)
C37 N9 B10 F2 41.0(5)
C8 N9 B10 N11 -18.4(7)
C37 N9 B10 N11 162.1(4)
F1 B10 N11 C33 -112.5(5)
F2 B10 N11 C33 126.3(5)
N9 B10 N11 C33 6.5(7)
F1 B10 N11 C12 63.5(6)
F2 B10 N11 C12 -57.7(6)
N9 B10 N11 C12 -177.4(4)
C33 N11 C12 C17 -3.9(7)
B10 N11 C12 C17 179.9(5)
C33 N11 C12 C13 174.0(5)
B10 N11 C12 C13 -2.2(7)
C17 C12 C13 C14 5.9(9)
N11 C12 C13 C14 -172.0(6)
C12 C13 C14 C15 0.6(11)
C13 C14 C15 C16 -3.2(11)
C14 C15 C16 C17 -0.6(10)
N11 C12 C17 C16 168.4(5)
C13 C12 C17 C16 -9.6(8)
N11 C12 C17 C18 -7.7(8)
C13 C12 C17 C18 174.4(5)
C15 C16 C17 C12 7.1(9)
C15 C16 C17 C18 -177.0(6)
C12 C17 C18 N19 -166.5(5)
C16 C17 C18 N19 17.6(8)
C12 C17 C18 C34 15.3(7)
C16 C17 C18 C34 -160.6(5)
C34 C18 N19 C43 -158.2(5)
C17 C18 N19 C43 23.6(7)
C34 C18 N19 B20 22.8(7)
C17 C18 N19 B20 -155.4(5)
C18 N19 B20 F3 -140.5(5)
C43 N19 B20 F3 40.4(6)
C18 N19 B20 F4 99.6(5)
C43 N19 B20 F4 -79.5(5)
C18 N19 B20 N21 -19.4(7)
C43 N19 B20 N21 161.5(4)
F3 B20 N21 C35 123.7(5)
F4 B20 N21 C35 -116.0(5)
N19 B20 N21 C35 2.5(6)
F3 B20 N21 C22 -62.0(6)
F4 B20 N21 C22 58.2(5)
N19 B20 N21 C22 176.7(4)
C35 N21 C22 C23 174.1(5)
B20 N21 C22 C23 -0.2(7)
C35 N21 C22 C27 -5.1(7)
B20 N21 C22 C27 -179.4(5)
C27 C22 C23 C24 9.2(9)
N21 C22 C23 C24 -169.9(5)
C22 C23 C24 C25 0.4(10)
C23 C24 C25 C26 -5.3(9)
C24 C25 C26 C27 0.4(9)
C23 C22 C27 C26 -13.7(7)
N21 C22 C27 C26 165.5(5)
C23 C22 C27 C28 166.0(5)
N21 C22 C27 C28 -14.8(7)
C25 C26 C27 C22 9.1(8)
C25 C26 C27 C28 -170.5(5)
C22 C27 C28 N29 -152.7(5)
C26 C27 C28 N29 27.0(8)
C22 C27 C28 C36 24.8(7)
C26 C27 C28 C36 -155.5(5)
C36 C28 N29 C49 -175.8(5)
C27 C28 N29 C49 1.6(8)
C36 C28 N29 B30 -5.8(7)
C27 C28 N29 B30 171.6(5)
C28 N29 B30 F6 167.5(4)
C49 N29 B30 F6 -21.5(6)
C28 N29 B30 F5 -73.3(5)
C49 N29 B30 F5 97.7(5)
C28 N29 B30 N1 43.3(6)
C49 N29 B30 N1 -145.8(4)
C31 N1 B30 F6 -178.5(4)
C2 N1 B30 F6 13.5(7)
C31 N1 B30 F5 60.9(5)
C2 N1 B30 F5 -107.1(5)
C31 N1 B30 N29 -55.9(5)
C2 N1 B30 N29 136.1(5)
C2 N1 C31 C32 18.8(7)
B30 N1 C31 C32 -150.1(5)
C2 N1 C31 C36 -160.7(4)
B30 N1 C31 C36 30.4(6)
N1 C31 C32 C8 -0.6(7)
C36 C31 C32 C8 178.8(4)
N1 C31 C32 C33 171.7(4)
C36 C31 C32 C33 -8.9(7)
N9 C8 C32 C31 161.1(4)
C7 C8 C32 C31 -19.0(6)
N9 C8 C32 C33 -10.7(7)
C7 C8 C32 C33 169.2(4)
C12 N11 C33 C34 7.5(7)
B10 N11 C33 C34 -176.6(5)
C12 N11 C33 C32 -173.8(4)
B10 N11 C33 C32 2.1(7)
C31 C32 C33 N11 -172.8(4)
C8 C32 C33 N11 -1.0(7)
C31 C32 C33 C34 5.9(7)
C8 C32 C33 C34 177.7(4)
N11 C33 C34 C18 0.7(7)
C32 C33 C34 C18 -177.9(4)
N11 C33 C34 C35 179.3(4)
C32 C33 C34 C35 0.6(7)
N19 C18 C34 C33 169.7(4)
C17 C18 C34 C33 -12.0(7)
N19 C18 C34 C35 -8.8(7)
C17 C18 C34 C35 169.5(4)
C22 N21 C35 C36 14.0(7)
B20 N21 C35 C36 -172.0(5)
C22 N21 C35 C34 -164.4(4)
B20 N21 C35 C34 9.6(7)
C33 C34 C35 N21 174.1(4)
C18 C34 C35 N21 -7.4(7)
C33 C34 C35 C36 -4.3(7)
C18 C34 C35 C36 174.2(5)
N21 C35 C36 C31 -177.1(4)
C34 C35 C36 C31 1.4(7)
N21 C35 C36 C28 -2.8(7)
C34 C35 C36 C28 175.7(4)
N1 C31 C36 C35 -175.2(4)
C32 C31 C36 C35 5.4(7)
N1 C31 C36 C28 10.5(7)
C32 C31 C36 C28 -168.9(4)
N29 C28 C36 C35 161.3(4)
C27 C28 C36 C35 -16.4(7)
N29 C28 C36 C31 -24.4(7)
C27 C28 C36 C31 157.9(4)
C8 N9 C37 C38 -117.7(5)
B10 N9 C37 C38 61.8(6)
N9 C37 C38 C39A 160.2(8)
N9 C37 C38 C39 -173.9(6)
C39A C38 C39 C40 -57.6(15)
C37 C38 C39 C40 175.4(8)
C38 C39 C40 C41 58.2(16)
C39 C40 C41 C42 96(2)
C37 C38 C39A C40A 179.0(14)
C39 C38 C39A C40A 116(2)
C38 C39A C40A C41A 170.1(17)
C39A C40A C41A C42A -170(2)
C18 N19 C43 C44 -113.9(6)
B20 N19 C43 C44 65.2(6)
N19 C43 C44 C45 171.5(5)
C43 C44 C45 C46 -179.3(5)
C44 C45 C46 C47 -179.8(6)
C45 C46 C47 C48 -179.1(8)
C28 N29 C49 C50 -102.4(6)
B30 N29 C49 C50 87.5(6)
N29 C49 C50 C51 176.6(5)
C49 C50 C51 C52 169.6(6)
C50 C51 C52 C53 178.9(9)
C51 C52 C53 C54 171.6(12)
C51 C52 C53 C54A 23(6)
